data_9012271
loop_
_publ_author_name
'Friese, K.'
'Aroyo, M. I.'
'Schwalowsky, I.'
'Adiwidjaja, G.'
'Bismayer, U.'

_publ_section_title
;The disordered high-temperature structure of (NH4)3H(SO4)2 and its
 relationship to the room-temperature phase Locality: synthetic Sample: T =
 420 K Note: high-temperature polymorph of letovicite
;
_journal_name_full 'Journal of Solid State Chemistry'
_journal_page_first 136
_journal_page_last 147
_journal_paper_doi 10.1006/jssc.2002.9516
_journal_volume 165
_journal_year 2002
_chemical_compound_source Synthetic
_chemical_formula_structural (NH4)H(SO4)2
_chemical_formula_sum 'H13 N3 O8 S2'
_space_group_IT_number 166
_symmetry_space_group_name_Hall '-R 3 2"'
_symmetry_space_group_name_H-M 'R -3 m :H'
_cell_angle_alpha 90
_cell_angle_beta 90
_cell_angle_gamma 120
_cell_formula_units_Z 3
_cell_length_a 5.9039
_cell_length_b 5.9039
_cell_length_c 22.5360
_cell_volume 680.276
_database_code_amcsd 0014023
_diffrn_ambient_temperature 420
_exptl_crystal_density_diffrn 1.811
_cod_depositor_comments
;
    Z inserted to be consistent with given formula 
                             miguel
;
_cod_original_sg_symbol_H-M 'R -3 m'
_cod_original_formula_sum 'N3 H13 S2 O8'
_cod_database_code 9012271
_amcsd_formula_title (NH4)3H(SO4)2

loop_
_space_group_symop_operation_xyz
x,y,z
2/3+x,1/3+y,1/3+z
1/3+x,2/3+y,2/3+z
x,x-y,z
2/3+x,1/3+x-y,1/3+z
1/3+x,2/3+x-y,2/3+z
y,x,-z
2/3+y,1/3+x,1/3-z
1/3+y,2/3+x,2/3-z
-x+y,y,z
2/3-x+y,1/3+y,1/3+z
1/3-x+y,2/3+y,2/3+z
-x,-x+y,-z
2/3-x,1/3-x+y,1/3-z
1/3-x,2/3-x+y,2/3-z
-y,-x,z
2/3-y,1/3-x,1/3+z
1/3-y,2/3-x,2/3+z
x-y,-y,-z
2/3+x-y,1/3-y,1/3-z
1/3+x-y,2/3-y,2/3-z
y,-x+y,-z
2/3+y,1/3-x+y,1/3-z
1/3+y,2/3-x+y,2/3-z
-x+y,-x,z
2/3-x+y,1/3-x,1/3+z
1/3-x+y,2/3-x,2/3+z
-x,-y,-z
2/3-x,1/3-y,1/3-z
1/3-x,2/3-y,2/3-z
-y,x-y,z
2/3-y,1/3+x-y,1/3+z
1/3-y,2/3+x-y,2/3+z
x-y,x,-z
2/3+x-y,1/3+x,1/3-z
1/3+x-y,2/3+x,2/3-z

loop_
_atom_site_label
_atom_site_fract_x
_atom_site_fract_y
_atom_site_fract_z
_atom_site_occupancy
_atom_site_U_iso_or_equiv
N1 0.00000 0.00000 0.00000 1.00000 0.06610
N2 0.00000 0.00000 0.19940 1.00000 0.07550
H1 0.50000 0.00000 0.00000 0.33333 0.08000
H2 0.08200 -0.08200 0.01400 0.33333 0.11000
H3 0.03900 -0.03900 0.96400 0.33333 0.06000
H4 0.00000 0.00000 0.16100 1.00000 0.18000
H5 0.06400 -0.06400 0.22200 1.00000 0.31000
S 0.00000 0.00000 0.40947 1.00000 0.05940
O1 0.03760 -0.03760 0.34280 0.33333 0.07800
O2 0.13520 -0.13520 0.57055 1.00000 0.08230

loop_
_cod_related_entry_id
_cod_related_entry_database
_cod_related_entry_code
1 AMCSD 0014023
